data_4100629
loop_
_publ_author_name
'Thomas M. Klapo\"tke'
'Peter Mayer'
'Axel Schulz'
'Jan J. Weigand'

_publ_section_title
;
1,5-Diamino-4-methyltetrazolium dinitramide
;
_journal_name_full 'Journal of the American Chemical Society'
_journal_paper_doi 10.1021/ja0426692
_journal_year 2005
_chemical_formula_moiety 'C22 H33 N O W'
_chemical_formula_sum 'C22 H33 N O W'
_chemical_formula_weight 511.34
_chemical_name_common 'Complex 3'
_space_group_IT_number 15
_symmetry_cell_setting monoclinic
_symmetry_space_group_name_Hall '-C 2yc'
_symmetry_space_group_name_H-M 'C 1 2/c 1'
_cell_angle_alpha 90.00
_cell_angle_beta 131.682(2)
_cell_angle_gamma 90.00
_cell_formula_units_Z 8
_cell_length_a 22.1618(3)
_cell_length_b 13.0316(2)
_cell_length_c 17.9373(3)
_cell_measurement_temperature 173(2)
_cell_volume 3868.93(10)
_diffrn_ambient_temperature 173(2)
_exptl_crystal_density_diffrn 1.756
_cod_depositor_comments
;
The following automatic conversions were performed:
'_symmetry_cell_setting' value 'Monoclinic' changed to 'monoclinic'
according to '/home/saulius/struct/CIF-dictionaries/cif_core.dic'
dictionary named 'cif_core.dic' version 2.4.1 from 2010-06-29.

Automatic conversion script
Id: cif_fix_enum 1527 2010-12-29 10:47:43Z saulius 
;
_cod_original_sg_symbol_H-M 'C 2/c'
_cod_database_code 4100629

loop_
_symmetry_equiv_pos_as_xyz
'x, y, z'
'-x, y, -z+1/2'
'x+1/2, y+1/2, z'
'-x+1/2, y+1/2, -z+1/2'
'-x, -y, -z'
'x, -y, z-1/2'
'-x+1/2, -y+1/2, -z'
'x+1/2, -y+1/2, z-1/2'

loop_
_atom_site_label
_atom_site_type_symbol
_atom_site_fract_x
_atom_site_fract_y
_atom_site_fract_z
_atom_site_U_iso_or_equiv
_atom_site_adp_type
_atom_site_occupancy
_atom_site_symmetry_multiplicity
_atom_site_calc_flag
_atom_site_refinement_flags
_atom_site_disorder_assembly
_atom_site_disorder_group
W1 W 0.340079(5) 0.316752(7) 0.312063(6) 0.01609(3) Uani 1 1 d . . .
C7 C 0.38905(15) 0.33533(19) 0.51744(17) 0.0242(5) Uani 1 1 d . . .
H7 H 0.4350 0.3447 0.5907 0.029 Uiso 1 1 calc R . .
N1 N 0.25676(12) 0.24311(16) 0.27644(15) 0.0242(4) Uani 1 1 d . . .
C13 C 0.30432(14) 0.37856(18) 0.16316(16) 0.0193(5) Uani 1 1 d . . .
C16 C 0.43698(14) 0.32874(18) 0.29154(16) 0.0200(5) Uani 1 1 d . . .
C15 C 0.38903(14) 0.23764(18) 0.24276(16) 0.0200(5) Uani 1 1 d . . .
C17 C 0.38513(14) 0.41514(18) 0.24181(16) 0.0194(4) Uani 1 1 d . . .
C9 C 0.35050(15) 0.46586(18) 0.38511(18) 0.0246(5) Uani 1 1 d . . .
H9 H 0.3675 0.5257 0.3733 0.030 Uiso 1 1 calc R . .
C1 C 0.41073(15) 0.19844(18) 0.43659(17) 0.0231(5) Uani 1 1 d . . .
H1 H 0.3901 0.1293 0.4047 0.028 Uiso 1 1 calc R . .
C14 C 0.30737(14) 0.26913(18) 0.16291(16) 0.0193(5) Uani 1 1 d . . .
C8 C 0.40776(14) 0.39680(19) 0.46215(17) 0.0232(5) Uani 1 1 d . . .
H8 H 0.4585 0.3884 0.4799 0.028 Uiso 1 1 calc R . .
C20 C 0.41863(16) 0.12877(19) 0.26062(19) 0.0278(5) Uani 1 1 d . . .
H20A H 0.3868 0.0845 0.2674 0.042 Uiso 1 1 calc R . .
H20B H 0.4757 0.1256 0.3220 0.042 Uiso 1 1 calc R . .
H20C H 0.4127 0.1054 0.2041 0.042 Uiso 1 1 calc R . .
O1 O 0.19850(12) 0.18987(15) 0.24532(15) 0.0378(5) Uani 1 1 d . . .
C10 C 0.26816(15) 0.4444(2) 0.32650(18) 0.0268(5) Uani 1 1 d . . .
H10 H 0.2304 0.4593 0.2571 0.032 Uiso 1 1 calc R . .
C2 C 0.50343(16) 0.1941(2) 0.50867(18) 0.0282(5) Uani 1 1 d . . .
H2A H 0.5254 0.2639 0.5348 0.034 Uiso 1 1 calc R . .
H2B H 0.5197 0.1717 0.4714 0.034 Uiso 1 1 calc R . .
C19 C 0.23702(15) 0.1995(2) 0.08890(18) 0.0282(6) Uani 1 1 d . . .
H19A H 0.1884 0.2265 0.0732 0.042 Uiso 1 1 calc R . .
H19B H 0.2486 0.1306 0.1175 0.042 Uiso 1 1 calc R . .
H19C H 0.2282 0.1961 0.0277 0.042 Uiso 1 1 calc R . .
C18 C 0.23092(15) 0.4442(2) 0.08918(18) 0.0289(5) Uani 1 1 d . . .
H18A H 0.2257 0.4578 0.0314 0.043 Uiso 1 1 calc R . .
H18B H 0.2367 0.5093 0.1207 0.043 Uiso 1 1 calc R . .
H18C H 0.1826 0.4082 0.0673 0.043 Uiso 1 1 calc R . .
C22 C 0.41241(16) 0.52508(19) 0.26012(19) 0.0267(5) Uani 1 1 d . . .
H22A H 0.4583 0.5354 0.3315 0.040 Uiso 1 1 calc R . .
H22B H 0.3679 0.5703 0.2384 0.040 Uiso 1 1 calc R . .
H22C H 0.4288 0.5412 0.2224 0.040 Uiso 1 1 calc R . .
C6 C 0.38151(15) 0.21860(19) 0.49367(17) 0.0240(5) Uani 1 1 d . . .
H6 H 0.3227 0.2010 0.4473 0.029 Uiso 1 1 calc R . .
C21 C 0.52775(14) 0.3357(2) 0.37186(18) 0.0283(6) Uani 1 1 d . . .
H21A H 0.5490 0.3728 0.3460 0.042 Uiso 1 1 calc R . .
H21B H 0.5508 0.2664 0.3921 0.042 Uiso 1 1 calc R . .
H21C H 0.5424 0.3724 0.4296 0.042 Uiso 1 1 calc R . .
C12 C 0.31227(16) 0.3817(2) 0.49063(19) 0.0295(6) Uani 1 1 d . . .
H12A H 0.2949 0.3363 0.5176 0.035 Uiso 1 1 calc R . .
H12B H 0.3263 0.4491 0.5240 0.035 Uiso 1 1 calc R . .
C11 C 0.24067(15) 0.3962(2) 0.37769(19) 0.0279(5) Uani 1 1 d . . .
H11A H 0.2153 0.3288 0.3468 0.033 Uiso 1 1 calc R . .
H11B H 0.1996 0.4408 0.3675 0.033 Uiso 1 1 calc R . .
C3 C 0.54064(17) 0.1208(2) 0.59698(19) 0.0348(6) Uani 1 1 d . . .
H3A H 0.5221 0.0499 0.5718 0.042 Uiso 1 1 calc R . .
H3B H 0.6003 0.1221 0.6415 0.042 Uiso 1 1 calc R . .
C4 C 0.51623(17) 0.1521(2) 0.65541(19) 0.0337(6) Uani 1 1 d . . .
H4A H 0.5371 0.2217 0.6834 0.040 Uiso 1 1 calc R . .
H4B H 0.5402 0.1039 0.7116 0.040 Uiso 1 1 calc R . .
C5 C 0.42452(17) 0.1513(2) 0.58774(19) 0.0314(6) Uani 1 1 d . . .
H5A H 0.4098 0.1761 0.6261 0.038 Uiso 1 1 calc R . .
H5B H 0.4049 0.0799 0.5669 0.038 Uiso 1 1 calc R . .

loop_
_atom_site_aniso_label
_atom_site_aniso_U_11
_atom_site_aniso_U_22
_atom_site_aniso_U_33
_atom_site_aniso_U_23
_atom_site_aniso_U_13
_atom_site_aniso_U_12
W1 0.01526(5) 0.01973(5) 0.01428(5) 0.00052(4) 0.01023(4) 0.00004(4)
C7 0.0254(12) 0.0318(13) 0.0167(11) -0.0037(9) 0.0146(10) -0.0042(10)
N1 0.0245(10) 0.0276(11) 0.0231(10) -0.0012(8) 0.0169(9) -0.0038(9)
C13 0.0196(11) 0.0248(12) 0.0159(10) 0.0028(9) 0.0129(9) 0.0012(9)
C16 0.0173(11) 0.0297(13) 0.0172(10) 0.0000(9) 0.0133(9) -0.0009(9)
C15 0.0222(11) 0.0246(12) 0.0178(11) 0.0016(9) 0.0153(10) 0.0018(9)
C17 0.0210(11) 0.0247(11) 0.0188(11) -0.0007(9) 0.0158(10) -0.0022(9)
C9 0.0334(13) 0.0205(12) 0.0282(12) -0.0041(10) 0.0239(11) -0.0033(10)
C1 0.0247(12) 0.0255(13) 0.0155(10) 0.0005(9) 0.0119(10) 0.0004(9)
C14 0.0196(11) 0.0254(12) 0.0146(10) -0.0009(9) 0.0120(9) -0.0035(9)
C8 0.0232(12) 0.0281(13) 0.0215(11) -0.0047(10) 0.0162(10) -0.0035(10)
C20 0.0338(14) 0.0261(13) 0.0288(13) 0.0018(10) 0.0230(12) 0.0067(11)
O1 0.0327(10) 0.0412(11) 0.0411(11) -0.0104(9) 0.0252(10) -0.0175(9)
C10 0.0305(13) 0.0294(13) 0.0229(12) 0.0009(10) 0.0188(11) 0.0061(11)
C2 0.0255(12) 0.0347(14) 0.0207(11) 0.0048(10) 0.0138(10) 0.0074(11)
C19 0.0247(12) 0.0354(15) 0.0190(11) -0.0064(10) 0.0122(10) -0.0120(11)
C18 0.0244(12) 0.0357(14) 0.0246(12) 0.0115(11) 0.0155(11) 0.0080(11)
C22 0.0321(13) 0.0262(13) 0.0312(13) -0.0039(10) 0.0250(12) -0.0075(10)
C6 0.0257(12) 0.0276(12) 0.0179(11) -0.0009(9) 0.0141(10) -0.0029(10)
C21 0.0174(11) 0.0434(16) 0.0223(12) 0.0000(11) 0.0126(10) -0.0019(10)
C12 0.0337(14) 0.0361(14) 0.0292(13) -0.0026(11) 0.0253(12) -0.0020(11)
C11 0.0268(13) 0.0331(14) 0.0320(13) 0.0008(11) 0.0230(12) 0.0045(11)
C3 0.0326(14) 0.0417(16) 0.0220(12) 0.0069(11) 0.0148(12) 0.0116(12)
C4 0.0375(15) 0.0366(15) 0.0191(12) 0.0050(11) 0.0156(12) 0.0052(12)
C5 0.0380(15) 0.0345(14) 0.0220(12) 0.0020(10) 0.0201(12) -0.0034(12)

loop_
_geom_bond_atom_site_label_1
_geom_bond_atom_site_label_2
_geom_bond_distance
_geom_bond_site_symmetry_2
_geom_bond_publ_flag
W1 N1 1.780(2) . ?
W1 C9 2.268(2) . ?
W1 C1 2.273(2) . ?
W1 C8 2.284(2) . ?
W1 C14 2.343(2) . ?
W1 C15 2.362(2) . ?
W1 C13 2.365(2) . ?
W1 C16 2.413(2) . ?
W1 C17 2.429(2) . ?
W1 C10 2.434(2) . ?
C7 C8 1.531(3) . ?
C7 C12 1.550(4) . ?
C7 C6 1.559(3) . ?
N1 O1 1.225(3) . ?
C13 C14 1.428(3) . ?
C13 C17 1.437(3) . ?
C13 C18 1.506(3) . ?
C16 C17 1.421(3) . ?
C16 C15 1.438(3) . ?
C16 C21 1.509(3) . ?
C15 C14 1.431(3) . ?
C15 C20 1.505(3) . ?
C17 C22 1.504(3) . ?
C9 C10 1.401(3) . ?
C9 C8 1.413(3) . ?
C1 C2 1.537(3) . ?
C1 C6 1.555(3) . ?
C14 C19 1.504(3) . ?
C10 C11 1.534(3) . ?
C2 C3 1.538(3) . ?
C6 C5 1.544(3) . ?
C12 C11 1.543(4) . ?
C3 C4 1.520(4) . ?
C4 C5 1.524(4) . ?
